data_9012835
loop_
_publ_author_name
'Whitfield, H. J.'

_publ_section_title
;
 The crystal structure of tetra-arsenic trisulfide
 Note: "alpha-dimorphite"
;
_journal_name_full 'Journal of the Chemical Society A: Inorganic, Physical, Theoretical'
_journal_page_first 1800
_journal_page_last 1803
_journal_volume 1970
_journal_year 1970
_chemical_compound_source Synthetic
_chemical_formula_structural As4S3
_chemical_formula_sum 'As4 S3'
_space_group_IT_number 62
_symmetry_space_group_name_Hall '-P 2ac 2n'
_symmetry_space_group_name_H-M 'P n m a'
_cell_angle_alpha 90
_cell_angle_beta 90
_cell_angle_gamma 90
_cell_length_a 9.12
_cell_length_b 7.99
_cell_length_c 10.10
_cell_formula_units_Z 4
_cell_volume 735.975
_database_code_amcsd 0014104
_exptl_crystal_density_diffrn 3.573
_cod_database_code 9012835
_amcsd_formula_title As4S3

loop_
_space_group_symop_operation_xyz
x,y,z
x,1/2-y,z
-x,1/2+y,-z
1/2-x,1/2+y,1/2+z
1/2+x,1/2-y,1/2-z
1/2+x,y,1/2-z
1/2-x,-y,1/2+z
-x,-y,-z

loop_
_atom_site_aniso_label
_atom_site_aniso_U_11
_atom_site_aniso_U_22
_atom_site_aniso_U_33
_atom_site_aniso_U_12
_atom_site_aniso_U_13
_atom_site_aniso_U_23
As1 0.01264 0.03202 0.02481 0.00000 0.00887 0.00000
As2 0.00169 0.03622 0.03979 0.00000 -0.00607 0.00000
As3 0.01306 0.03816 0.03049 -0.00111 0.00420 0.02003
S1 0.01854 0.02102 0.03514 0.01698 0.00140 0.00818
S2 0.01812 0.01197 0.01550 0.00000 0.00980 0.00000

loop_
_atom_site_label
_atom_site_fract_x
_atom_site_fract_y
_atom_site_fract_z
As1 0.34250 0.25000 0.44130
As2 -0.01880 0.25000 0.56970
As3 0.14660 0.09660 0.71620
S1 0.33260 0.04020 0.58510
S2 0.10790 0.25000 0.38300

loop_
_cod_related_entry_id
_cod_related_entry_database
_cod_related_entry_code
1 AMCSD 0014104
